data_4515980
loop_
_publ_author_name
'Wellala, Nadeesha P. N.'
'Luebking, John D.'
'Krause, Jeanette A.'
'Guan, Hairong'

_publ_section_title
;
 Roles of Hydrogen Bonding in Proton Transfer to
 \k<sup>P</sup>,\k<sup>N</sup>,\k<sup>P</sup>-N(CH<sub>2</sub>CH<sub>2</sub>P
 <i> <sup>i</sup> </i> Pr<sub>2</sub>)<sub>2</sub>-Ligated Nickel Pincer
 Complexes.
;
_journal_issue 5
_journal_name_full 'ACS omega'
_journal_page_first 4986
_journal_page_last 5001
_journal_paper_doi 10.1021/acsomega.8b00777
_journal_volume 3
_journal_year 2018
_chemical_formula_moiety 'C22 H39 N Ni P2'
_chemical_formula_sum 'C22 H39 N Ni P2'
_chemical_formula_weight 438.19
_space_group_crystal_system monoclinic
_space_group_IT_number 14
_space_group_name_Hall '-P 2yn'
_space_group_name_H-M_alt 'P 1 21/n 1'
_atom_sites_solution_hydrogens geom
_atom_sites_solution_primary direct
_atom_sites_solution_secondary difmap
_audit_creation_method SHELXL-2014/7
_cell_angle_alpha 90
_cell_angle_beta 96.5365(8)
_cell_angle_gamma 90
_cell_formula_units_Z 4
_cell_length_a 10.1178(5)
_cell_length_b 12.3184(6)
_cell_length_c 18.8095(9)
_cell_measurement_reflns_used 9434
_cell_measurement_temperature 150(2)
_cell_measurement_theta_max 27.64
_cell_measurement_theta_min 2.19
_cell_volume 2329.1(2)
_computing_cell_refinement 'Bruker SAINT v8.34A (Bruker, 2014)'
_computing_data_collection 'Bruker APEX2 v2014.5.0'
_computing_data_reduction 'Bruker SAINT v8.34A (Bruker, 2014)'
_computing_molecular_graphics 'Bruker SHELXTL v6.14'
_computing_publication_material 'Bruker SHELXTL v6.14'
_computing_structure_refinement 'SHELXL-2014 (Sheldrick, 2014)'
_computing_structure_solution 'Bruker SHELXTL v6.14'
_diffrn_ambient_temperature 150(2)
_diffrn_measured_fraction_theta_full 1.000
_diffrn_measured_fraction_theta_max 0.999
_diffrn_measurement_device_type 'Bruker APEX-II CCD'
_diffrn_measurement_method '\w scans'
_diffrn_radiation_type MoK\a
_diffrn_radiation_wavelength 0.71073
_diffrn_reflns_av_R_equivalents 0.0453
_diffrn_reflns_av_unetI/netI 0.0273
_diffrn_reflns_Laue_measured_fraction_full 1.000
_diffrn_reflns_Laue_measured_fraction_max 0.999
_diffrn_reflns_limit_h_max 13
_diffrn_reflns_limit_h_min -13
_diffrn_reflns_limit_k_max 16
_diffrn_reflns_limit_k_min -16
_diffrn_reflns_limit_l_max 25
_diffrn_reflns_limit_l_min -25
_diffrn_reflns_number 43681
_diffrn_reflns_point_group_measured_fraction_full 1.000
_diffrn_reflns_point_group_measured_fraction_max 0.999
_diffrn_reflns_theta_full 25.242
_diffrn_reflns_theta_max 28.338
_diffrn_reflns_theta_min 1.980
_diffrn_source 'fine-focus sealed tube'
_exptl_absorpt_coefficient_mu 0.977
_exptl_absorpt_correction_T_max 0.862
_exptl_absorpt_correction_T_min 0.813
_exptl_absorpt_correction_type multi-scan
_exptl_absorpt_process_details 'SADABS v2014.2 (Sheldrick, 2014)'
_exptl_crystal_colour orange-yellow
_exptl_crystal_density_diffrn 1.250
_exptl_crystal_description rod
_exptl_crystal_F_000 944
_exptl_crystal_size_max 0.175
_exptl_crystal_size_mid 0.105
_exptl_crystal_size_min 0.075
_refine_diff_density_max 0.469
_refine_diff_density_min -0.368
_refine_diff_density_rms 0.057
_refine_ls_extinction_method none
_refine_ls_goodness_of_fit_ref 1.026
_refine_ls_hydrogen_treatment constr
_refine_ls_matrix_type full
_refine_ls_number_parameters 243
_refine_ls_number_reflns 5813
_refine_ls_number_restraints 0
_refine_ls_restrained_S_all 1.026
_refine_ls_R_factor_all 0.0422
_refine_ls_R_factor_gt 0.0300
_refine_ls_shift/su_max 0.001
_refine_ls_shift/su_mean 0.000
_refine_ls_structure_factor_coef Fsqd
_refine_ls_weighting_details 'w=1/[\s^2^(Fo^2^)+(0.0357P)^2^+0.9903P] where P=(Fo^2^+2Fc^2^)/3'
_refine_ls_weighting_scheme calc
_refine_ls_wR_factor_gt 0.0716
_refine_ls_wR_factor_ref 0.0777
_reflns_Friedel_coverage 0.000
_reflns_number_gt 4697
_reflns_number_total 5813
_reflns_threshold_expression 'I > 2\s(I)'
_cod_data_source_file ao8b00777_si_002.cif
_cod_data_source_block 2'
_cod_original_sg_symbol_H-M 'P 21/n'
_cod_database_code 4515980
_shelx_shelxl_version_number 2014/7
_shelx_space_group_comment
;
The symmetry employed for this shelxl refinement is uniquely defined
by the following loop, which should always be used as a source of
symmetry information in preference to the above space-group names.
They are only intended as comments.
;
_shelx_estimated_absorpt_t_min 0.848
_shelx_estimated_absorpt_t_max 0.930

loop_
_space_group_symop_operation_xyz
'x, y, z'
'-x+1/2, y+1/2, -z+1/2'
'-x, -y, -z'
'x-1/2, -y-1/2, z-1/2'

loop_
_atom_site_label
_atom_site_type_symbol
_atom_site_fract_x
_atom_site_fract_y
_atom_site_fract_z
_atom_site_U_iso_or_equiv
_atom_site_adp_type
_atom_site_occupancy
_atom_site_site_symmetry_order
_atom_site_calc_flag
_atom_site_refinement_flags_posn
_atom_site_refinement_flags_adp
Ni Ni 0.36987(2) 0.27649(2) 0.08036(2) 0.01633(6) Uani 1 1 d . .
P1 P 0.19734(4) 0.22059(3) 0.01047(2) 0.01929(10) Uani 1 1 d . .
P2 P 0.55803(4) 0.33031(3) 0.13577(2) 0.01894(10) Uani 1 1 d . .
N1 N 0.47141(14) 0.22999(12) 0.00607(8) 0.0232(3) Uani 1 1 d . .
C1 C 0.27254(19) 0.17077(17) -0.06437(10) 0.0333(4) Uani 1 1 d . .
H1 H 0.2247 0.1449 -0.1074 0.040 Uiso 1 1 calc R U
C2 C 0.4107(2) 0.17485(18) -0.05138(11) 0.0364(5) Uani 1 1 d . .
H2 H 0.4631 0.1388 -0.0829 0.044 Uiso 1 1 calc R U
C3 C 0.6126(2) 0.2384(2) 0.01270(11) 0.0378(5) Uani 1 1 d . .
H3A H 0.6405 0.2574 -0.0345 0.045 Uiso 1 1 calc R U
H3B H 0.6516 0.1668 0.0268 0.045 Uiso 1 1 calc R U
C4 C 0.66559(17) 0.31950(15) 0.06517(9) 0.0258(4) Uani 1 1 d . .
H4A H 0.6714 0.3908 0.0414 0.031 Uiso 1 1 calc R U
H4B H 0.7562 0.2982 0.0859 0.031 Uiso 1 1 calc R U
C5 C 0.07309(17) 0.32391(14) -0.02279(10) 0.0243(4) Uani 1 1 d . .
H5 H 0.0284 0.3495 0.0189 0.029 Uiso 1 1 calc R U
C6 C -0.0349(2) 0.28126(16) -0.07937(11) 0.0352(5) Uani 1 1 d . .
H6A H -0.0834 0.2222 -0.0590 0.053 Uiso 1 1 calc R U
H6B H 0.0063 0.2542 -0.1206 0.053 Uiso 1 1 calc R U
H6C H -0.0968 0.3401 -0.0948 0.053 Uiso 1 1 calc R U
C7 C 0.1447(2) 0.42124(16) -0.05137(11) 0.0357(5) Uani 1 1 d . .
H7A H 0.2140 0.4468 -0.0146 0.054 Uiso 1 1 calc R U
H7B H 0.0806 0.4798 -0.0638 0.054 Uiso 1 1 calc R U
H7C H 0.1853 0.3995 -0.0941 0.054 Uiso 1 1 calc R U
C8 C 0.10090(18) 0.10678(14) 0.04110(10) 0.0271(4) Uani 1 1 d . .
H8 H 0.0529 0.0713 -0.0022 0.033 Uiso 1 1 calc R U
C9 C -0.0029(2) 0.14096(17) 0.08953(11) 0.0356(5) Uani 1 1 d . .
H9A H -0.0680 0.1892 0.0631 0.053 Uiso 1 1 calc R U
H9B H 0.0410 0.1792 0.1314 0.053 Uiso 1 1 calc R U
H9C H -0.0483 0.0764 0.1052 0.053 Uiso 1 1 calc R U
C10 C 0.1978(2) 0.02351(16) 0.07809(13) 0.0432(5) Uani 1 1 d . .
H10A H 0.2601 0.0000 0.0449 0.065 Uiso 1 1 calc R U
H10B H 0.1480 -0.0393 0.0927 0.065 Uiso 1 1 calc R U
H10C H 0.2475 0.0566 0.1204 0.065 Uiso 1 1 calc R U
C11 C 0.57721(17) 0.47070(14) 0.16922(9) 0.0238(4) Uani 1 1 d . .
H11 H 0.6743 0.4885 0.1751 0.029 Uiso 1 1 calc R U
C12 C 0.50763(19) 0.54867(14) 0.11368(11) 0.0300(4) Uani 1 1 d . .
H12A H 0.5433 0.5385 0.0678 0.045 Uiso 1 1 calc R U
H12B H 0.5232 0.6236 0.1300 0.045 Uiso 1 1 calc R U
H12C H 0.4118 0.5338 0.1077 0.045 Uiso 1 1 calc R U
C13 C 0.5252(2) 0.48605(16) 0.24184(10) 0.0319(4) Uani 1 1 d . .
H13A H 0.5784 0.4421 0.2780 0.048 Uiso 1 1 calc R U
H13B H 0.4320 0.4631 0.2385 0.048 Uiso 1 1 calc R U
H13C H 0.5321 0.5628 0.2556 0.048 Uiso 1 1 calc R U
C14 C 0.63126(18) 0.24387(15) 0.21025(10) 0.0262(4) Uani 1 1 d . .
H14 H 0.5759 0.2536 0.2506 0.031 Uiso 1 1 calc R U
C15 C 0.77410(19) 0.27514(18) 0.23844(11) 0.0359(5) Uani 1 1 d . .
H15A H 0.7767 0.3515 0.2531 0.054 Uiso 1 1 calc R U
H15B H 0.8320 0.2645 0.2006 0.054 Uiso 1 1 calc R U
H15C H 0.8051 0.2294 0.2796 0.054 Uiso 1 1 calc R U
C16 C 0.6222(2) 0.12416(16) 0.18865(12) 0.0377(5) Uani 1 1 d . .
H16A H 0.5304 0.1067 0.1699 0.057 Uiso 1 1 calc R U
H16B H 0.6495 0.0788 0.2306 0.057 Uiso 1 1 calc R U
H16C H 0.6810 0.1103 0.1517 0.057 Uiso 1 1 calc R U
C17 C 0.26761(16) 0.31817(14) 0.15499(9) 0.0195(3) Uani 1 1 d . .
C18 C 0.18727(17) 0.41133(14) 0.15191(9) 0.0235(4) Uani 1 1 d . .
H18 H 0.1832 0.4561 0.1106 0.028 Uiso 1 1 calc R U
C19 C 0.11335(19) 0.44074(16) 0.20697(10) 0.0307(4) Uani 1 1 d . .
H19 H 0.0605 0.5047 0.2028 0.037 Uiso 1 1 calc R U
C20 C 0.11661(19) 0.37735(18) 0.26746(10) 0.0347(5) Uani 1 1 d . .
H20 H 0.0663 0.3972 0.3051 0.042 Uiso 1 1 calc R U
C21 C 0.19402(19) 0.28438(17) 0.27279(10) 0.0319(4) Uani 1 1 d . .
H21 H 0.1965 0.2400 0.3142 0.038 Uiso 1 1 calc R U
C22 C 0.26828(18) 0.25556(15) 0.21775(9) 0.0250(4) Uani 1 1 d . .
H22 H 0.3211 0.1916 0.2227 0.030 Uiso 1 1 calc R U

loop_
_atom_site_aniso_label
_atom_site_aniso_U_11
_atom_site_aniso_U_22
_atom_site_aniso_U_33
_atom_site_aniso_U_23
_atom_site_aniso_U_13
_atom_site_aniso_U_12
Ni 0.01575(11) 0.01831(11) 0.01497(11) -0.00139(8) 0.00200(8) -0.00089(8)
P1 0.0192(2) 0.0207(2) 0.0175(2) -0.00190(17) 0.00053(16) -0.00288(16)
P2 0.0173(2) 0.0220(2) 0.0173(2) 0.00083(16) 0.00088(16) -0.00125(16)
N1 0.0220(7) 0.0277(7) 0.0203(7) -0.0053(6) 0.0051(6) 0.0003(6)
C1 0.0305(10) 0.0438(11) 0.0253(10) -0.0157(9) 0.0023(8) -0.0050(9)
C2 0.0349(11) 0.0504(12) 0.0255(10) -0.0149(9) 0.0101(8) -0.0079(9)
C3 0.0272(10) 0.0604(14) 0.0271(10) -0.0055(10) 0.0085(8) -0.0063(9)
C4 0.0203(8) 0.0333(9) 0.0243(9) 0.0010(8) 0.0049(7) -0.0001(7)
C5 0.0231(8) 0.0239(8) 0.0248(9) 0.0035(7) -0.0021(7) -0.0023(7)
C6 0.0311(10) 0.0346(10) 0.0362(11) 0.0052(9) -0.0120(9) -0.0049(8)
C7 0.0361(11) 0.0320(10) 0.0372(11) 0.0123(9) -0.0034(9) -0.0066(8)
C8 0.0294(9) 0.0214(8) 0.0287(10) 0.0011(7) -0.0046(8) -0.0080(7)
C9 0.0340(11) 0.0410(11) 0.0321(11) 0.0078(9) 0.0049(9) -0.0142(9)
C10 0.0477(13) 0.0241(10) 0.0535(14) 0.0077(9) -0.0123(11) -0.0057(9)
C11 0.0232(9) 0.0243(8) 0.0234(9) -0.0027(7) -0.0001(7) -0.0056(7)
C12 0.0333(10) 0.0208(8) 0.0350(11) 0.0035(8) 0.0005(8) -0.0031(7)
C13 0.0353(10) 0.0338(10) 0.0263(10) -0.0079(8) 0.0017(8) -0.0048(8)
C14 0.0220(9) 0.0328(9) 0.0236(9) 0.0069(7) 0.0013(7) 0.0018(7)
C15 0.0262(10) 0.0493(13) 0.0303(11) 0.0051(9) -0.0057(8) 0.0036(9)
C16 0.0373(11) 0.0309(10) 0.0442(12) 0.0114(9) 0.0014(9) 0.0042(9)
C17 0.0181(8) 0.0236(8) 0.0165(8) -0.0027(6) 0.0014(6) -0.0040(6)
C18 0.0227(8) 0.0263(9) 0.0214(9) -0.0015(7) 0.0027(7) -0.0003(7)
C19 0.0259(9) 0.0371(10) 0.0296(10) -0.0078(8) 0.0052(8) 0.0037(8)
C20 0.0253(9) 0.0571(13) 0.0232(10) -0.0093(9) 0.0085(8) -0.0029(9)
C21 0.0287(10) 0.0493(12) 0.0179(9) 0.0036(8) 0.0038(7) -0.0089(9)
C22 0.0236(9) 0.0296(9) 0.0215(9) 0.0011(7) 0.0010(7) -0.0025(7)

loop_
_atom_type_symbol
_atom_type_description
_atom_type_scat_dispersion_real
_atom_type_scat_dispersion_imag
_atom_type_scat_source
C C 0.0033 0.0016 'International Tables Vol C Tables 4.2.6.8 and 6.1.1.4'
H H 0.0000 0.0000 'International Tables Vol C Tables 4.2.6.8 and 6.1.1.4'
N N 0.0061 0.0033 'International Tables Vol C Tables 4.2.6.8 and 6.1.1.4'
P P 0.1023 0.0942 'International Tables Vol C Tables 4.2.6.8 and 6.1.1.4'
Ni Ni 0.3393 1.1124 'International Tables Vol C Tables 4.2.6.8 and 6.1.1.4'

loop_
_geom_angle_atom_site_label_1
_geom_angle_atom_site_label_2
_geom_angle_atom_site_label_3
_geom_angle
C17 Ni N1 178.21(7)
C17 Ni P2 94.83(5)
N1 Ni P2 85.84(5)
C17 Ni P1 93.72(5)
N1 Ni P1 85.67(5)
P2 Ni P1 171.250(19)
C1 P1 C8 105.92(9)
C1 P1 C5 107.75(9)
C8 P1 C5 105.46(8)
C1 P1 Ni 101.59(6)
C8 P1 Ni 118.06(6)
C5 P1 Ni 117.07(6)
C4 P2 C11 105.66(8)
C4 P2 C14 106.89(8)
C11 P2 C14 105.34(8)
C4 P2 Ni 101.11(6)
C11 P2 Ni 120.25(6)
C14 P2 Ni 116.30(6)
C2 N1 C3 117.61(16)
C2 N1 Ni 119.81(12)
C3 N1 Ni 122.07(12)
C2 C1 P1 111.04(14)
N1 C2 C1 120.70(17)
N1 C3 C4 113.33(17)
C3 C4 P2 109.85(13)
C6 C5 C7 110.74(15)
C6 C5 P1 113.81(13)
C7 C5 P1 109.13(12)
C9 C8 C10 111.25(17)
C9 C8 P1 113.75(13)
C10 C8 P1 108.55(13)
C12 C11 C13 110.71(15)
C12 C11 P2 109.49(12)
C13 C11 P2 112.78(12)
C16 C14 C15 111.10(16)
C16 C14 P2 110.35(13)
C15 C14 P2 113.53(13)
C18 C17 C22 115.44(15)
C18 C17 Ni 123.37(13)
C22 C17 Ni 121.20(13)
C19 C18 C17 122.65(17)
C20 C19 C18 120.17(18)
C19 C20 C21 119.26(17)
C20 C21 C22 120.37(18)
C21 C22 C17 122.11(18)

loop_
_geom_bond_atom_site_label_1
_geom_bond_atom_site_label_2
_geom_bond_distance
Ni C17 1.9066(16)
Ni N1 1.9139(14)
Ni P2 2.1675(5)
Ni P1 2.1743(5)
P1 C1 1.7835(19)
P1 C8 1.8377(18)
P1 C5 1.8473(18)
P2 C4 1.8150(17)
P2 C11 1.8429(17)
P2 C14 1.8463(18)
N1 C2 1.362(2)
N1 C3 1.423(2)
C1 C2 1.392(3)
C3 C4 1.462(3)
C5 C6 1.529(2)
C5 C7 1.530(2)
C8 C9 1.526(3)
C8 C10 1.531(3)
C11 C12 1.530(2)
C11 C13 1.530(2)
C14 C16 1.529(3)
C14 C15 1.531(3)
C17 C18 1.404(2)
C17 C22 1.409(2)
C18 C19 1.393(2)
C19 C20 1.377(3)
C20 C21 1.385(3)
C21 C22 1.393(3)

loop_
_geom_torsion_atom_site_label_1
_geom_torsion_atom_site_label_2
_geom_torsion_atom_site_label_3
_geom_torsion_atom_site_label_4
_geom_torsion
C8 P1 C1 C2 -118.79(17)
C5 P1 C1 C2 128.72(16)
Ni P1 C1 C2 5.12(17)
C3 N1 C2 C1 -174.8(2)
Ni N1 C2 C1 13.1(3)
P1 C1 C2 N1 -11.5(3)
C2 N1 C3 C4 166.15(18)
Ni N1 C3 C4 -22.0(3)
N1 C3 C4 P2 30.5(2)
C11 P2 C4 C3 -151.50(14)
C14 P2 C4 C3 96.64(16)
Ni P2 C4 C3 -25.46(15)
C1 P1 C5 C6 58.48(16)
C8 P1 C5 C6 -54.31(16)
Ni P1 C5 C6 172.09(12)
C1 P1 C5 C7 -65.77(15)
C8 P1 C5 C7 -178.56(13)
Ni P1 C5 C7 47.84(15)
C1 P1 C8 C9 -162.66(14)
C5 P1 C8 C9 -48.59(15)
Ni P1 C8 C9 84.45(14)
C1 P1 C8 C10 72.91(16)
C5 P1 C8 C10 -173.02(14)
Ni P1 C8 C10 -39.97(16)
C4 P2 C11 C12 72.31(14)
C14 P2 C11 C12 -174.74(12)
Ni P2 C11 C12 -40.97(14)
C4 P2 C11 C13 -163.95(13)
C14 P2 C11 C13 -51.01(15)
Ni P2 C11 C13 82.77(13)
C4 P2 C14 C16 -67.49(15)
C11 P2 C14 C16 -179.57(13)
Ni P2 C14 C16 44.52(15)
C4 P2 C14 C15 57.98(16)
C11 P2 C14 C15 -54.10(16)
Ni P2 C14 C15 170.00(12)
C22 C17 C18 C19 0.2(2)
Ni C17 C18 C19 -179.88(14)
C17 C18 C19 C20 -0.3(3)
C18 C19 C20 C21 0.0(3)
C19 C20 C21 C22 0.3(3)
C20 C21 C22 C17 -0.3(3)
C18 C17 C22 C21 0.1(3)
Ni C17 C22 C21 -179.81(14)
